data_7720116
loop_
_publ_author_name
'Buth, Julian'
'Vishnevskiy, Yury V.'
'Lamm, Jan-Hendrik'
'Neumann, Beate'
'Stammler, Hans-Georg'
'Mitzel, Norbert W.'

_publ_section_title
;
 Tuning reactivity through implementation of the HSAB concept in oxygen-
 and sulphur-bridged Al/P and Ga/P FLPs.
;
_journal_issue 6
_journal_name_full 'Dalton transactions (Cambridge, England : 2003)'
_journal_page_first 2691
_journal_page_last 2701
_journal_paper_doi 10.1039/d6dt00151c
_journal_volume 55
_journal_year 2026
_chemical_formula_moiety 'C23 H56 Ga O P S2 Si4'
_chemical_formula_sum 'C23 H56 Ga O P S2 Si4'
_chemical_formula_weight 625.84
_space_group_crystal_system monoclinic
_space_group_IT_number 15
_space_group_name_Hall '-C 2yc'
_space_group_name_H-M_alt 'C 1 2/c 1'
_atom_sites_solution_hydrogens geom
_atom_sites_solution_primary dual
_audit_creation_date 2023-06-23
_audit_creation_method
;
Olex2 1.5-ac5-024
(compiled 2022.04.12 svn.rca3783a0 for Rigaku Oxford Diffraction, GUI svn.r6498)
;
_audit_update_record
;
2025-11-17 deposited with the CCDC.	2026-01-21 downloaded from the CCDC.
;
_cell_angle_alpha 90
_cell_angle_beta 92.925(2)
_cell_angle_gamma 90
_cell_formula_units_Z 8
_cell_length_a 20.4227(5)
_cell_length_b 11.8217(3)
_cell_length_c 27.8550(7)
_cell_measurement_reflns_used 20912
_cell_measurement_temperature 100.00(10)
_cell_measurement_theta_max 34.6030
_cell_measurement_theta_min 3.4450
_cell_volume 6716.3(3)
_computing_cell_refinement 'CrysAlisPro 1.171.42.90a (Rigaku OD, 2023)'
_computing_data_collection 'CrysAlisPro 1.171.42.90a (Rigaku OD, 2023)'
_computing_data_reduction 'CrysAlisPro 1.171.42.90a (Rigaku OD, 2023)'
_computing_molecular_graphics 'Olex2 1.5-ac5-024 (Dolomanov et al., 2009)'
_computing_publication_material 'Olex2 1.5-ac5-024 (Dolomanov et al., 2009)'
_computing_structure_refinement 'SHELXL 2018/3 (Sheldrick, 2015)'
_computing_structure_solution 'SHELXT  (Sheldrick, 2015)'
_diffrn_ambient_environment N~2~
_diffrn_ambient_temperature 100.00(10)
_diffrn_detector 'CCD plate'
_diffrn_detector_area_resol_mean 5.3114
_diffrn_detector_type Atlas
_diffrn_measured_fraction_theta_full 0.998
_diffrn_measured_fraction_theta_max 0.928
_diffrn_measurement_details
;
List of Runs (angles in degrees, time in seconds):

  # Type    Start    End  Width  t~exp~   \w     \q     \k     \f   Frames
#--------------------------------------------------------------------------
  1  \w    -96.00 -43.00   1.00   30.00    --  -22.30 154.00 160.92   53
  2  \w    -42.00   8.00   1.00   30.00    --  -22.30 -77.00   0.00   50
  3  \w     -3.00  91.00   1.00   30.00    --   22.30  57.00 150.00   94
  4  \w    -15.00  60.00   1.00   30.00    --   22.30 -99.00-180.00   75
  5  \w    -49.00  43.00   1.00   30.00    --   22.30 -38.00-150.00   92
  6  \w    -46.00  47.00   1.00   30.00    --   22.30 -57.00   0.00   93
;
_diffrn_measurement_device 'four-circle diffractometer'
_diffrn_measurement_device_type 'SuperNova, Dual, Cu at home/near, Atlas'
_diffrn_measurement_method '\w scans'
_diffrn_orient_matrix_type 'CrysAlisPro convention (1999,Acta A55,543-557)'
_diffrn_orient_matrix_UB_11 -0.0143982000
_diffrn_orient_matrix_UB_12 -0.0040850000
_diffrn_orient_matrix_UB_13 0.0225886000
_diffrn_orient_matrix_UB_21 -0.0279026000
_diffrn_orient_matrix_UB_22 -0.0265624000
_diffrn_orient_matrix_UB_23 -0.0112127000
_diffrn_orient_matrix_UB_31 0.0149135000
_diffrn_orient_matrix_UB_32 -0.0536308000
_diffrn_orient_matrix_UB_33 0.0038480000
_diffrn_radiation_monochromator mirror
_diffrn_radiation_probe x-ray
_diffrn_radiation_type 'Mo K\a'
_diffrn_radiation_wavelength 0.71073
_diffrn_reflns_av_R_equivalents 0.0325
_diffrn_reflns_av_unetI/netI 0.0316
_diffrn_reflns_Laue_measured_fraction_full 0.998
_diffrn_reflns_Laue_measured_fraction_max 0.928
_diffrn_reflns_limit_h_max 31
_diffrn_reflns_limit_h_min -26
_diffrn_reflns_limit_k_max 18
_diffrn_reflns_limit_k_min -18
_diffrn_reflns_limit_l_max 42
_diffrn_reflns_limit_l_min -43
_diffrn_reflns_number 52139
_diffrn_reflns_point_group_measured_fraction_full 0.998
_diffrn_reflns_point_group_measured_fraction_max 0.928
_diffrn_reflns_theta_full 25.242
_diffrn_reflns_theta_max 34.778
_diffrn_reflns_theta_min 2.927
_diffrn_source 'micro-focus sealed X-ray tube'
_diffrn_source_type 'SuperNova (Mo) X-ray Source'
_exptl_absorpt_coefficient_mu 1.149
_exptl_absorpt_correction_T_max 1.000
_exptl_absorpt_correction_T_min 0.748
_exptl_absorpt_correction_type gaussian
_exptl_absorpt_process_details
;
CrysAlisPro 1.171.42.90a (Rigaku Oxford Diffraction, 2023)
Numerical absorption correction based on gaussian integration over
a multifaceted crystal model
Empirical absorption correction using spherical harmonics,
implemented in SCALE3 ABSPACK scaling algorithm.
;
_exptl_crystal_colour 'clear violet'
_exptl_crystal_colour_lustre clear
_exptl_crystal_colour_primary violet
_exptl_crystal_density_diffrn 1.238
_exptl_crystal_description irregular
_exptl_crystal_F_000 2688
_exptl_crystal_size_max 0.32
_exptl_crystal_size_mid 0.28
_exptl_crystal_size_min 0.07
_refine_diff_density_max 0.544
_refine_diff_density_min -0.342
_refine_diff_density_rms 0.066
_refine_ls_extinction_method none
_refine_ls_goodness_of_fit_ref 1.060
_refine_ls_hydrogen_treatment constr
_refine_ls_matrix_type full
_refine_ls_number_parameters 307
_refine_ls_number_reflns 13480
_refine_ls_number_restraints 0
_refine_ls_restrained_S_all 1.060
_refine_ls_R_factor_all 0.0338
_refine_ls_R_factor_gt 0.0281
_refine_ls_shift/su_max 0.003
_refine_ls_shift/su_mean 0.000
_refine_ls_structure_factor_coef Fsqd
_refine_ls_weighting_details 'w=1/[\s^2^(Fo^2^)+(0.0243P)^2^+3.7444P] where P=(Fo^2^+2Fc^2^)/3'
_refine_ls_weighting_scheme calc
_refine_ls_wR_factor_gt 0.0626
_refine_ls_wR_factor_ref 0.0649
_reflns_Friedel_coverage 0.000
_reflns_number_gt 12092
_reflns_number_total 13480
_reflns_threshold_expression 'I > 2\s(I)'
_cod_data_source_file d6dt00151c3.cif
_cod_data_source_block GaOPxCS2
_cod_database_code 7720116
_shelx_shelxl_version_number 2018/3
_chemical_oxdiff_formula 'C23 H56 Ga O P S2 Si4'
_shelx_space_group_comment
;
The symmetry employed for this shelxl refinement is uniquely defined
by the following loop, which should always be used as a source of
symmetry information in preference to the above space-group names.
They are only intended as comments.
;
_shelx_estimated_absorpt_t_max 0.924
_shelx_estimated_absorpt_t_min 0.710
_olex2_refinement_description
;
1. Fixed Uiso
 At 1.2 times of:
  All C(H) groups
 At 1.5 times of:
  All C(H,H,H) groups
2.a Ternary CH refined with riding coordinates:
 C1(H1), C8(H8)
2.b Idealised Me refined as rotating group:
 C2(H2A,H2B,H2C), C3(H3A,H3B,H3C), C4(H4A,H4B,H4C), C5(H5A,H5B,H5C), C6(H6A,
 H6B,H6C), C7(H7A,H7B,H7C), C9(H9A,H9B,H9C), C10(H10A,H10B,H10C), C11(H11A,H11B,
 H11C), C12(H12A,H12B,H12C), C13(H13A,H13B,H13C), C14(H14A,H14B,H14C), C16(H16A,
 H16B,H16C), C17(H17A,H17B,H17C), C18(H18A,H18B,H18C), C20(H20A,H20B,H20C),
 C21(H21A,H21B,H21C), C22(H22A,H22B,H22C)
;
_olex2_date_sample_data_collection 2023-06-22
_olex2_submission_special_instructions 'No special instructions were received'
_oxdiff_exptl_absorpt_empirical_details
;
Empirical correction (ABSPACK) includes:
- Absorption correction using spherical harmonics
- Frame scaling
- Detector area scaling
;
_oxdiff_exptl_absorpt_empirical_full_max 1.139
_oxdiff_exptl_absorpt_empirical_full_min 0.898

loop_
_space_group_symop_operation_xyz
'x, y, z'
'-x, y, -z+1/2'
'x+1/2, y+1/2, z'
'-x+1/2, y+1/2, -z+1/2'
'-x, -y, -z'
'x, -y, z-1/2'
'-x+1/2, -y+1/2, -z'
'x+1/2, -y+1/2, z-1/2'

loop_
_atom_site_label
_atom_site_type_symbol
_atom_site_fract_x
_atom_site_fract_y
_atom_site_fract_z
_atom_site_U_iso_or_equiv
_atom_site_adp_type
_atom_site_occupancy
_atom_site_site_symmetry_order
_atom_site_calc_flag
_atom_site_refinement_flags_posn
_atom_site_refinement_flags_adp
_atom_site_refinement_flags_occupancy
_atom_site_disorder_assembly
_atom_site_disorder_group
Ga1 Ga 0.63503(2) 0.64084(2) 0.62732(2) 0.00873(3) Uani 1 1 d . . . . .
S1 S 0.63932(2) 0.67124(2) 0.71272(2) 0.01471(5) Uani 1 1 d . . . . .
S2 S 0.74346(2) 0.77414(2) 0.77701(2) 0.02092(6) Uani 1 1 d . . . . .
P1 P 0.76293(2) 0.75215(2) 0.67101(2) 0.01094(5) Uani 1 1 d . . . . .
Si1 Si 0.59020(2) 0.81673(2) 0.54059(2) 0.01039(5) Uani 1 1 d . . . . .
Si2 Si 0.50358(2) 0.80658(2) 0.63229(2) 0.01450(6) Uani 1 1 d . . . . .
Si3 Si 0.56579(2) 0.39806(2) 0.63022(2) 0.01186(5) Uani 1 1 d . . . . .
Si4 Si 0.68630(2) 0.41793(2) 0.56428(2) 0.01239(5) Uani 1 1 d . . . . .
O1 O 0.72209(3) 0.71026(6) 0.62687(3) 0.01140(13) Uani 1 1 d . . . . .
C1 C 0.56511(5) 0.73465(8) 0.59447(4) 0.01108(17) Uani 1 1 d . . . . .
H1 H 0.537191 0.674521 0.578598 0.013 Uiso 1 1 calc R U . . .
C2 C 0.52348(6) 0.81499(10) 0.49190(4) 0.0195(2) Uani 1 1 d . . . . .
H2A H 0.511330 0.736561 0.484323 0.029 Uiso 1 1 calc R U . . .
H2B H 0.539052 0.851837 0.463106 0.029 Uiso 1 1 calc R U . . .
H2C H 0.485152 0.855650 0.502809 0.029 Uiso 1 1 calc R U . . .
C3 C 0.66191(5) 0.74992(9) 0.51292(4) 0.01578(19) Uani 1 1 d . . . . .
H3A H 0.700506 0.755469 0.535191 0.024 Uiso 1 1 calc R U . . .
H3B H 0.670626 0.789051 0.482897 0.024 Uiso 1 1 calc R U . . .
H3C H 0.652290 0.670117 0.506144 0.024 Uiso 1 1 calc R U . . .
C4 C 0.60974(6) 0.96882(9) 0.55322(4) 0.0169(2) Uani 1 1 d . . . . .
H4A H 0.572137 1.005218 0.567334 0.025 Uiso 1 1 calc R U . . .
H4B H 0.619265 1.007148 0.523171 0.025 Uiso 1 1 calc R U . . .
H4C H 0.648064 0.973741 0.575776 0.025 Uiso 1 1 calc R U . . .
C5 C 0.53719(6) 0.92482(10) 0.67083(5) 0.0219(2) Uani 1 1 d . . . . .
H5A H 0.570369 0.895065 0.694167 0.033 Uiso 1 1 calc R U . . .
H5B H 0.501593 0.959650 0.687939 0.033 Uiso 1 1 calc R U . . .
H5C H 0.557202 0.981661 0.650579 0.033 Uiso 1 1 calc R U . . .
C6 C 0.46387(6) 0.70744(11) 0.67429(5) 0.0256(3) Uani 1 1 d . . . . .
H6A H 0.445442 0.642844 0.656165 0.038 Uiso 1 1 calc R U . . .
H6B H 0.428756 0.747012 0.690139 0.038 Uiso 1 1 calc R U . . .
H6C H 0.496618 0.680505 0.698591 0.038 Uiso 1 1 calc R U . . .
C7 C 0.43440(6) 0.86602(11) 0.59294(5) 0.0245(2) Uani 1 1 d . . . . .
H7A H 0.450531 0.929437 0.574206 0.037 Uiso 1 1 calc R U . . .
H7B H 0.399507 0.892549 0.613037 0.037 Uiso 1 1 calc R U . . .
H7C H 0.417093 0.807055 0.571052 0.037 Uiso 1 1 calc R U . . .
C8 C 0.64387(5) 0.47373(8) 0.61785(4) 0.01043(16) Uani 1 1 d . . . . .
H8 H 0.674053 0.450596 0.645513 0.013 Uiso 1 1 calc R U . . .
C9 C 0.54345(6) 0.42230(10) 0.69360(4) 0.0200(2) Uani 1 1 d . . . . .
H9A H 0.580625 0.402006 0.715548 0.030 Uiso 1 1 calc R U . . .
H9B H 0.505520 0.375379 0.700541 0.030 Uiso 1 1 calc R U . . .
H9C H 0.532487 0.502223 0.697956 0.030 Uiso 1 1 calc R U . . .
C10 C 0.49523(5) 0.44437(9) 0.58891(4) 0.0168(2) Uani 1 1 d . . . . .
H10A H 0.477753 0.516114 0.600378 0.025 Uiso 1 1 calc R U . . .
H10B H 0.460754 0.386663 0.588447 0.025 Uiso 1 1 calc R U . . .
H10C H 0.510389 0.454483 0.556371 0.025 Uiso 1 1 calc R U . . .
C11 C 0.57330(6) 0.24070(9) 0.62496(5) 0.0207(2) Uani 1 1 d . . . . .
H11A H 0.578346 0.220215 0.591256 0.031 Uiso 1 1 calc R U . . .
H11B H 0.533779 0.204732 0.636415 0.031 Uiso 1 1 calc R U . . .
H11C H 0.611711 0.214805 0.644453 0.031 Uiso 1 1 calc R U . . .
C12 C 0.62934(6) 0.40785(11) 0.50966(4) 0.0237(2) Uani 1 1 d . . . . .
H12A H 0.595945 0.350200 0.514828 0.036 Uiso 1 1 calc R U . . .
H12B H 0.654216 0.386923 0.481832 0.036 Uiso 1 1 calc R U . . .
H12C H 0.608030 0.481155 0.503721 0.036 Uiso 1 1 calc R U . . .
C13 C 0.72208(7) 0.27369(10) 0.57683(5) 0.0258(3) Uani 1 1 d . . . . .
H13A H 0.747117 0.274649 0.607786 0.039 Uiso 1 1 calc R U . . .
H13B H 0.751151 0.253189 0.551289 0.039 Uiso 1 1 calc R U . . .
H13C H 0.686602 0.218074 0.577938 0.039 Uiso 1 1 calc R U . . .
C14 C 0.75880(5) 0.50387(9) 0.54761(4) 0.0169(2) Uani 1 1 d . . . . .
H14A H 0.749298 0.584412 0.551841 0.025 Uiso 1 1 calc R U . . .
H14B H 0.767914 0.489374 0.513961 0.025 Uiso 1 1 calc R U . . .
H14C H 0.797096 0.482784 0.568310 0.025 Uiso 1 1 calc R U . . .
C15 C 0.83658(5) 0.66127(8) 0.67872(4) 0.01408(18) Uani 1 1 d . . . . .
C16 C 0.81033(5) 0.53966(9) 0.68194(4) 0.0167(2) Uani 1 1 d . . . . .
H16A H 0.781861 0.533798 0.709107 0.025 Uiso 1 1 calc R U . . .
H16B H 0.847178 0.487052 0.686655 0.025 Uiso 1 1 calc R U . . .
H16C H 0.785221 0.520681 0.652104 0.025 Uiso 1 1 calc R U . . .
C17 C 0.87645(5) 0.67349(10) 0.63365(5) 0.0197(2) Uani 1 1 d . . . . .
H17A H 0.847211 0.665433 0.604844 0.030 Uiso 1 1 calc R U . . .
H17B H 0.910266 0.614663 0.633751 0.030 Uiso 1 1 calc R U . . .
H17C H 0.897285 0.748168 0.633616 0.030 Uiso 1 1 calc R U . . .
C18 C 0.88134(6) 0.68464(11) 0.72345(5) 0.0239(2) Uani 1 1 d . . . . .
H18A H 0.898076 0.762220 0.722153 0.036 Uiso 1 1 calc R U . . .
H18B H 0.918179 0.631419 0.724486 0.036 Uiso 1 1 calc R U . . .
H18C H 0.856406 0.675234 0.752325 0.036 Uiso 1 1 calc R U . . .
C19 C 0.77770(5) 0.90504(8) 0.66201(4) 0.01505(19) Uani 1 1 d . . . . .
C20 C 0.79315(6) 0.92457(9) 0.60924(4) 0.0191(2) Uani 1 1 d . . . . .
H20A H 0.835069 0.888669 0.602827 0.029 Uiso 1 1 calc R U . . .
H20B H 0.795968 1.005970 0.603026 0.029 Uiso 1 1 calc R U . . .
H20C H 0.758279 0.891511 0.588216 0.029 Uiso 1 1 calc R U . . .
C21 C 0.83251(6) 0.95481(10) 0.69512(5) 0.0242(2) Uani 1 1 d . . . . .
H21A H 0.825188 0.934129 0.728495 0.036 Uiso 1 1 calc R U . . .
H21B H 0.832547 1.037378 0.692005 0.036 Uiso 1 1 calc R U . . .
H21C H 0.874861 0.924768 0.686058 0.036 Uiso 1 1 calc R U . . .
C22 C 0.71266(6) 0.96410(9) 0.67195(4) 0.0193(2) Uani 1 1 d . . . . .
H22A H 0.676556 0.925996 0.653941 0.029 Uiso 1 1 calc R U . . .
H22B H 0.714650 1.043363 0.661819 0.029 Uiso 1 1 calc R U . . .
H22C H 0.705331 0.960577 0.706412 0.029 Uiso 1 1 calc R U . . .
C23 C 0.71383(5) 0.73261(8) 0.72370(4) 0.01340(18) Uani 1 1 d . . . . .

loop_
_atom_site_aniso_label
_atom_site_aniso_U_11
_atom_site_aniso_U_22
_atom_site_aniso_U_33
_atom_site_aniso_U_23
_atom_site_aniso_U_13
_atom_site_aniso_U_12
Ga1 0.00988(5) 0.00768(5) 0.00871(5) 0.00017(3) 0.00140(3) -0.00025(3)
S1 0.01778(12) 0.01725(11) 0.00935(11) -0.00011(9) 0.00322(8) -0.00107(9)
S2 0.03155(15) 0.01995(13) 0.01082(12) -0.00430(9) -0.00327(10) 0.00002(10)
P1 0.01301(11) 0.00946(10) 0.01018(12) -0.00088(8) -0.00115(8) -0.00157(8)
Si1 0.01141(12) 0.00965(11) 0.01009(13) 0.00070(9) 0.00041(9) 0.00053(9)
Si2 0.01405(13) 0.01346(13) 0.01648(15) 0.00061(10) 0.00553(10) 0.00319(10)
Si3 0.01130(12) 0.01023(12) 0.01406(14) 0.00217(10) 0.00066(10) -0.00198(9)
Si4 0.01406(13) 0.01053(12) 0.01279(14) -0.00161(9) 0.00270(10) -0.00064(9)
O1 0.0119(3) 0.0127(3) 0.0096(3) -0.0010(2) 0.0004(2) -0.0034(2)
C1 0.0113(4) 0.0103(4) 0.0118(4) 0.0008(3) 0.0018(3) 0.0011(3)
C2 0.0180(5) 0.0247(5) 0.0154(5) 0.0013(4) -0.0035(4) -0.0009(4)
C3 0.0164(5) 0.0169(5) 0.0145(5) 0.0016(4) 0.0047(4) 0.0021(3)
C4 0.0212(5) 0.0112(4) 0.0183(5) 0.0017(4) -0.0003(4) -0.0006(3)
C5 0.0239(6) 0.0190(5) 0.0231(6) -0.0044(4) 0.0058(4) 0.0039(4)
C6 0.0255(6) 0.0234(6) 0.0295(7) 0.0035(5) 0.0158(5) 0.0020(4)
C7 0.0181(5) 0.0289(6) 0.0267(7) -0.0019(5) 0.0028(4) 0.0098(4)
C8 0.0113(4) 0.0087(4) 0.0113(4) 0.0005(3) 0.0008(3) -0.0002(3)
C9 0.0196(5) 0.0244(5) 0.0165(5) 0.0043(4) 0.0042(4) -0.0035(4)
C10 0.0137(5) 0.0160(5) 0.0205(5) 0.0019(4) -0.0009(4) -0.0016(3)
C11 0.0189(5) 0.0120(4) 0.0310(7) 0.0034(4) -0.0009(4) -0.0034(4)
C12 0.0223(6) 0.0332(6) 0.0156(5) -0.0054(5) 0.0010(4) -0.0082(5)
C13 0.0314(7) 0.0144(5) 0.0328(7) 0.0005(4) 0.0124(5) 0.0061(4)
C14 0.0144(5) 0.0188(5) 0.0178(5) -0.0004(4) 0.0038(4) -0.0010(4)
C15 0.0136(4) 0.0127(4) 0.0156(5) -0.0005(3) -0.0023(3) 0.0000(3)
C16 0.0194(5) 0.0118(4) 0.0190(5) 0.0011(4) 0.0015(4) 0.0002(3)
C17 0.0150(5) 0.0200(5) 0.0244(6) 0.0014(4) 0.0038(4) -0.0016(4)
C18 0.0223(6) 0.0231(6) 0.0251(6) -0.0054(5) -0.0109(5) 0.0040(4)
C19 0.0173(5) 0.0107(4) 0.0167(5) -0.0002(3) -0.0031(4) -0.0029(3)
C20 0.0214(5) 0.0161(5) 0.0197(6) 0.0042(4) 0.0007(4) -0.0038(4)
C21 0.0274(6) 0.0158(5) 0.0282(7) -0.0008(4) -0.0112(5) -0.0070(4)
C22 0.0245(5) 0.0138(5) 0.0195(6) -0.0002(4) -0.0007(4) 0.0032(4)
C23 0.0193(5) 0.0112(4) 0.0097(4) -0.0011(3) 0.0002(3) 0.0014(3)

loop_
_atom_type_symbol
_atom_type_description
_atom_type_scat_dispersion_real
_atom_type_scat_dispersion_imag
_atom_type_scat_source
C C 0.0033 0.0016 'International Tables Vol C Tables 4.2.6.8 and 6.1.1.4'
H H 0.0000 0.0000 'International Tables Vol C Tables 4.2.6.8 and 6.1.1.4'
Ga Ga 0.2307 1.6083 'International Tables Vol C Tables 4.2.6.8 and 6.1.1.4'
O O 0.0106 0.0060 'International Tables Vol C Tables 4.2.6.8 and 6.1.1.4'
P P 0.1023 0.0942 'International Tables Vol C Tables 4.2.6.8 and 6.1.1.4'
S S 0.1246 0.1234 'International Tables Vol C Tables 4.2.6.8 and 6.1.1.4'
Si Si 0.0817 0.0704 'International Tables Vol C Tables 4.2.6.8 and 6.1.1.4'

loop_
_exptl_crystal_face_index_h
_exptl_crystal_face_index_k
_exptl_crystal_face_index_l
_exptl_crystal_face_perp_dist
1 0 -2 0.0348
-1 0 2 0.0348
0 -5 -1 0.0968
-5 5 -2 0.1152
-5 0 -4 0.1410
1 0 0 0.0999

loop_
_geom_angle_atom_site_label_1
_geom_angle_atom_site_label_2
_geom_angle_atom_site_label_3
_geom_angle
_geom_angle_site_symmetry_1
_geom_angle_site_symmetry_3
_geom_angle_publ_flag
O1 Ga1 S1 87.51(2) . . ?
O1 Ga1 C1 113.15(4) . . ?
O1 Ga1 C8 108.93(3) . . ?
C1 Ga1 S1 111.13(3) . . ?
C1 Ga1 C8 123.76(4) . . ?
C8 Ga1 S1 106.20(3) . . ?
C23 S1 Ga1 103.24(4) . . ?
O1 P1 C15 108.13(5) . . ?
O1 P1 C19 107.01(5) . . ?
O1 P1 C23 107.69(5) . . ?
C19 P1 C15 116.43(5) . . ?
C23 P1 C15 107.95(5) . . ?
C23 P1 C19 109.32(5) . . ?
C2 Si1 C1 110.76(5) . . ?
C3 Si1 C1 111.28(5) . . ?
C3 Si1 C2 104.71(5) . . ?
C3 Si1 C4 108.67(5) . . ?
C4 Si1 C1 114.20(5) . . ?
C4 Si1 C2 106.68(5) . . ?
C5 Si2 C1 114.99(5) . . ?
C5 Si2 C7 107.34(6) . . ?
C6 Si2 C1 112.96(5) . . ?
C6 Si2 C5 105.49(6) . . ?
C6 Si2 C7 105.19(6) . . ?
C7 Si2 C1 110.23(5) . . ?
C8 Si3 C10 112.41(5) . . ?
C9 Si3 C8 110.57(5) . . ?
C9 Si3 C10 108.50(5) . . ?
C9 Si3 C11 104.55(6) . . ?
C11 Si3 C8 112.68(5) . . ?
C11 Si3 C10 107.75(5) . . ?
C12 Si4 C8 111.99(5) . . ?
C12 Si4 C13 108.23(6) . . ?
C12 Si4 C14 107.42(6) . . ?
C13 Si4 C8 111.13(5) . . ?
C14 Si4 C8 114.07(5) . . ?
C14 Si4 C13 103.49(5) . . ?
P1 O1 Ga1 125.96(4) . . ?
Ga1 C1 H1 100.7 . . ?
Si1 C1 Ga1 115.83(5) . . ?
Si1 C1 Si2 115.48(5) . . ?
Si1 C1 H1 100.7 . . ?
Si2 C1 Ga1 118.50(5) . . ?
Si2 C1 H1 100.7 . . ?
Si1 C2 H2A 109.5 . . ?
Si1 C2 H2B 109.5 . . ?
Si1 C2 H2C 109.5 . . ?
H2A C2 H2B 109.5 . . ?
H2A C2 H2C 109.5 . . ?
H2B C2 H2C 109.5 . . ?
Si1 C3 H3A 109.5 . . ?
Si1 C3 H3B 109.5 . . ?
Si1 C3 H3C 109.5 . . ?
H3A C3 H3B 109.5 . . ?
H3A C3 H3C 109.5 . . ?
H3B C3 H3C 109.5 . . ?
Si1 C4 H4A 109.5 . . ?
Si1 C4 H4B 109.5 . . ?
Si1 C4 H4C 109.5 . . ?
H4A C4 H4B 109.5 . . ?
H4A C4 H4C 109.5 . . ?
H4B C4 H4C 109.5 . . ?
Si2 C5 H5A 109.5 . . ?
Si2 C5 H5B 109.5 . . ?
Si2 C5 H5C 109.5 . . ?
H5A C5 H5B 109.5 . . ?
H5A C5 H5C 109.5 . . ?
H5B C5 H5C 109.5 . . ?
Si2 C6 H6A 109.5 . . ?
Si2 C6 H6B 109.5 . . ?
Si2 C6 H6C 109.5 . . ?
H6A C6 H6B 109.5 . . ?
H6A C6 H6C 109.5 . . ?
H6B C6 H6C 109.5 . . ?
Si2 C7 H7A 109.5 . . ?
Si2 C7 H7B 109.5 . . ?
Si2 C7 H7C 109.5 . . ?
H7A C7 H7B 109.5 . . ?
H7A C7 H7C 109.5 . . ?
H7B C7 H7C 109.5 . . ?
Ga1 C8 H8 103.0 . . ?
Si3 C8 Ga1 111.28(5) . . ?
Si3 C8 Si4 114.11(5) . . ?
Si3 C8 H8 103.0 . . ?
Si4 C8 Ga1 119.89(5) . . ?
Si4 C8 H8 103.0 . . ?
Si3 C9 H9A 109.5 . . ?
Si3 C9 H9B 109.5 . . ?
Si3 C9 H9C 109.5 . . ?
H9A C9 H9B 109.5 . . ?
H9A C9 H9C 109.5 . . ?
H9B C9 H9C 109.5 . . ?
Si3 C10 H10A 109.5 . . ?
Si3 C10 H10B 109.5 . . ?
Si3 C10 H10C 109.5 . . ?
H10A C10 H10B 109.5 . . ?
H10A C10 H10C 109.5 . . ?
H10B C10 H10C 109.5 . . ?
Si3 C11 H11A 109.5 . . ?
Si3 C11 H11B 109.5 . . ?
Si3 C11 H11C 109.5 . . ?
H11A C11 H11B 109.5 . . ?
H11A C11 H11C 109.5 . . ?
H11B C11 H11C 109.5 . . ?
Si4 C12 H12A 109.5 . . ?
Si4 C12 H12B 109.5 . . ?
Si4 C12 H12C 109.5 . . ?
H12A C12 H12B 109.5 . . ?
H12A C12 H12C 109.5 . . ?
H12B C12 H12C 109.5 . . ?
Si4 C13 H13A 109.5 . . ?
Si4 C13 H13B 109.5 . . ?
Si4 C13 H13C 109.5 . . ?
H13A C13 H13B 109.5 . . ?
H13A C13 H13C 109.5 . . ?
H13B C13 H13C 109.5 . . ?
Si4 C14 H14A 109.5 . . ?
Si4 C14 H14B 109.5 . . ?
Si4 C14 H14C 109.5 . . ?
H14A C14 H14B 109.5 . . ?
H14A C14 H14C 109.5 . . ?
H14B C14 H14C 109.5 . . ?
C16 C15 P1 105.40(7) . . ?
C17 C15 P1 108.16(7) . . ?
C17 C15 C16 109.63(9) . . ?
C18 C15 P1 115.91(8) . . ?
C18 C15 C16 108.44(9) . . ?
C18 C15 C17 109.16(10) . . ?
C15 C16 H16A 109.5 . . ?
C15 C16 H16B 109.5 . . ?
C15 C16 H16C 109.5 . . ?
H16A C16 H16B 109.5 . . ?
H16A C16 H16C 109.5 . . ?
H16B C16 H16C 109.5 . . ?
C15 C17 H17A 109.5 . . ?
C15 C17 H17B 109.5 . . ?
C15 C17 H17C 109.5 . . ?
H17A C17 H17B 109.5 . . ?
H17A C17 H17C 109.5 . . ?
H17B C17 H17C 109.5 . . ?
C15 C18 H18A 109.5 . . ?
C15 C18 H18B 109.5 . . ?
C15 C18 H18C 109.5 . . ?
H18A C18 H18B 109.5 . . ?
H18A C18 H18C 109.5 . . ?
H18B C18 H18C 109.5 . . ?
C20 C19 P1 108.60(7) . . ?
C20 C19 C22 108.98(9) . . ?
C21 C19 P1 114.38(8) . . ?
C21 C19 C20 109.81(9) . . ?
C21 C19 C22 109.19(9) . . ?
C22 C19 P1 105.70(7) . . ?
C19 C20 H20A 109.5 . . ?
C19 C20 H20B 109.5 . . ?
C19 C20 H20C 109.5 . . ?
H20A C20 H20B 109.5 . . ?
H20A C20 H20C 109.5 . . ?
H20B C20 H20C 109.5 . . ?
C19 C21 H21A 109.5 . . ?
C19 C21 H21B 109.5 . . ?
C19 C21 H21C 109.5 . . ?
H21A C21 H21B 109.5 . . ?
H21A C21 H21C 109.5 . . ?
H21B C21 H21C 109.5 . . ?
C19 C22 H22A 109.5 . . ?
C19 C22 H22B 109.5 . . ?
C19 C22 H22C 109.5 . . ?
H22A C22 H22B 109.5 . . ?
H22A C22 H22C 109.5 . . ?
H22B C22 H22C 109.5 . . ?
S1 C23 P1 115.54(6) . . ?
S2 C23 S1 124.96(7) . . ?
S2 C23 P1 119.50(6) . . ?

loop_
_geom_bond_atom_site_label_1
_geom_bond_atom_site_label_2
_geom_bond_distance
_geom_bond_site_symmetry_2
_geom_bond_publ_flag
Ga1 S1 2.4030(3) . ?
Ga1 O1 1.9590(7) . ?
Ga1 C1 1.9931(10) . ?
Ga1 C8 2.0025(9) . ?
S1 C23 1.6994(11) . ?
S2 C23 1.6495(11) . ?
P1 O1 1.5324(8) . ?
P1 C15 1.8519(11) . ?
P1 C19 1.8515(10) . ?
P1 C23 1.8339(11) . ?
Si1 C1 1.8802(10) . ?
Si1 C2 1.8728(12) . ?
Si1 C3 1.8649(11) . ?
Si1 C4 1.8712(11) . ?
Si2 C1 1.8834(10) . ?
Si2 C5 1.8716(12) . ?
Si2 C6 1.8701(12) . ?
Si2 C7 1.8797(13) . ?
Si3 C8 1.8756(10) . ?
Si3 C9 1.8680(12) . ?
Si3 C10 1.8790(11) . ?
Si3 C11 1.8730(11) . ?
Si4 C8 1.8827(10) . ?
Si4 C12 1.8712(13) . ?
Si4 C13 1.8807(12) . ?
Si4 C14 1.8735(11) . ?
C1 H1 1.0000 . ?
C2 H2A 0.9800 . ?
C2 H2B 0.9800 . ?
C2 H2C 0.9800 . ?
C3 H3A 0.9800 . ?
C3 H3B 0.9800 . ?
C3 H3C 0.9800 . ?
C4 H4A 0.9800 . ?
C4 H4B 0.9800 . ?
C4 H4C 0.9800 . ?
C5 H5A 0.9800 . ?
C5 H5B 0.9800 . ?
C5 H5C 0.9800 . ?
C6 H6A 0.9800 . ?
C6 H6B 0.9800 . ?
C6 H6C 0.9800 . ?
C7 H7A 0.9800 . ?
C7 H7B 0.9800 . ?
C7 H7C 0.9800 . ?
C8 H8 1.0000 . ?
C9 H9A 0.9800 . ?
C9 H9B 0.9800 . ?
C9 H9C 0.9800 . ?
C10 H10A 0.9800 . ?
C10 H10B 0.9800 . ?
C10 H10C 0.9800 . ?
C11 H11A 0.9800 . ?
C11 H11B 0.9800 . ?
C11 H11C 0.9800 . ?
C12 H12A 0.9800 . ?
C12 H12B 0.9800 . ?
C12 H12C 0.9800 . ?
C13 H13A 0.9800 . ?
C13 H13B 0.9800 . ?
C13 H13C 0.9800 . ?
C14 H14A 0.9800 . ?
C14 H14B 0.9800 . ?
C14 H14C 0.9800 . ?
C15 C16 1.5385(14) . ?
C15 C17 1.5378(16) . ?
C15 C18 1.5325(16) . ?
C16 H16A 0.9800 . ?
C16 H16B 0.9800 . ?
C16 H16C 0.9800 . ?
C17 H17A 0.9800 . ?
C17 H17B 0.9800 . ?
C17 H17C 0.9800 . ?
C18 H18A 0.9800 . ?
C18 H18B 0.9800 . ?
C18 H18C 0.9800 . ?
C19 C20 1.5366(16) . ?
C19 C21 1.5310(15) . ?
C19 C22 1.5382(16) . ?
C20 H20A 0.9800 . ?
C20 H20B 0.9800 . ?
C20 H20C 0.9800 . ?
C21 H21A 0.9800 . ?
C21 H21B 0.9800 . ?
C21 H21C 0.9800 . ?
C22 H22A 0.9800 . ?
C22 H22B 0.9800 . ?
C22 H22C 0.9800 . ?

loop_
_geom_torsion_atom_site_label_1
_geom_torsion_atom_site_label_2
_geom_torsion_atom_site_label_3
_geom_torsion_atom_site_label_4
_geom_torsion
_geom_torsion_site_symmetry_1
_geom_torsion_site_symmetry_2
_geom_torsion_site_symmetry_3
_geom_torsion_site_symmetry_4
_geom_torsion_publ_flag
Ga1 S1 C23 S2 179.28(6) . . . . ?
Ga1 S1 C23 P1 -0.71(6) . . . . ?
O1 P1 C15 C16 -55.81(8) . . . . ?
O1 P1 C15 C17 61.38(8) . . . . ?
O1 P1 C15 C18 -175.71(8) . . . . ?
O1 P1 C19 C20 -41.15(8) . . . . ?
O1 P1 C19 C21 -164.18(9) . . . . ?
O1 P1 C19 C22 75.67(8) . . . . ?
O1 P1 C23 S1 2.12(7) . . . . ?
O1 P1 C23 S2 -177.87(6) . . . . ?
C2 Si1 C1 Ga1 140.52(6) . . . . ?
C2 Si1 C1 Si2 -74.60(7) . . . . ?
C3 Si1 C1 Ga1 24.48(7) . . . . ?
C3 Si1 C1 Si2 169.35(6) . . . . ?
C4 Si1 C1 Ga1 -99.02(6) . . . . ?
C4 Si1 C1 Si2 45.86(7) . . . . ?
C5 Si2 C1 Ga1 69.22(7) . . . . ?
C5 Si2 C1 Si1 -74.68(7) . . . . ?
C6 Si2 C1 Ga1 -51.95(8) . . . . ?
C6 Si2 C1 Si1 164.15(6) . . . . ?
C7 Si2 C1 Ga1 -169.30(6) . . . . ?
C7 Si2 C1 Si1 46.80(7) . . . . ?
C9 Si3 C8 Ga1 -60.36(7) . . . . ?
C9 Si3 C8 Si4 160.15(6) . . . . ?
C10 Si3 C8 Ga1 61.07(7) . . . . ?
C10 Si3 C8 Si4 -78.42(6) . . . . ?
C11 Si3 C8 Ga1 -176.95(6) . . . . ?
C11 Si3 C8 Si4 43.56(7) . . . . ?
C12 Si4 C8 Ga1 -84.77(7) . . . . ?
C12 Si4 C8 Si3 50.95(7) . . . . ?
C13 Si4 C8 Ga1 154.04(6) . . . . ?
C13 Si4 C8 Si3 -70.23(7) . . . . ?
C14 Si4 C8 Ga1 37.51(7) . . . . ?
C14 Si4 C8 Si3 173.24(5) . . . . ?
C15 P1 O1 Ga1 113.40(6) . . . . ?
C15 P1 C19 C20 79.88(8) . . . . ?
C15 P1 C19 C21 -43.15(11) . . . . ?
C15 P1 C19 C22 -163.30(7) . . . . ?
C15 P1 C23 S1 -114.41(6) . . . . ?
C15 P1 C23 S2 65.60(7) . . . . ?
C19 P1 O1 Ga1 -120.44(6) . . . . ?
C19 P1 C15 C16 -176.25(7) . . . . ?
C19 P1 C15 C17 -59.05(9) . . . . ?
C19 P1 C15 C18 63.85(10) . . . . ?
C19 P1 C23 S1 118.05(6) . . . . ?
C19 P1 C23 S2 -61.94(7) . . . . ?
C23 P1 O1 Ga1 -3.01(7) . . . . ?
C23 P1 C15 C16 60.43(8) . . . . ?
C23 P1 C15 C17 177.63(7) . . . . ?
C23 P1 C15 C18 -59.47(10) . . . . ?
C23 P1 C19 C20 -157.51(7) . . . . ?
C23 P1 C19 C21 79.46(10) . . . . ?
C23 P1 C19 C22 -40.69(9) . . . . ?

loop_
_exptl_oxdiff_crystal_face_indexfrac_h
_exptl_oxdiff_crystal_face_indexfrac_k
_exptl_oxdiff_crystal_face_indexfrac_l
_exptl_oxdiff_crystal_face_x
_exptl_oxdiff_crystal_face_y
_exptl_oxdiff_crystal_face_z
1.0045 -0.0029 -1.9841 -0.0593 -0.0057 0.0075
-1.0045 0.0029 1.9841 0.0593 0.0057 -0.0075
-0.0285 -5.0021 -0.9830 -0.0014 0.1447 0.2641
-4.9744 5.0067 -2.0610 0.0046 0.0289 -0.3506
-5.0014 0.0038 -4.0412 -0.0193 0.1848 -0.0903
1.0015 -0.0014 0.0104 -0.0142 -0.0280 0.0151
